data_1008068
loop_
_publ_author_name
'Pontonnier, L'
'Caillet, M'
'Aleonard, S'

_publ_section_title
;
Etude des systemes Me(I)~2~ Be F~4~ - Na~2~ Be F~4~
;
_journal_coden_ASTM MRBUAC
_journal_name_full 'Materials Research Bulletin'
_journal_page_first 799
_journal_page_last 812
_journal_paper_doi 10.1016/0025-5408(72)90130-4
_journal_volume 7
_journal_year 1972
_chemical_formula_structural 'Rb3 Na Be2 F8'
_chemical_formula_sum 'Be2 F8 Na Rb3'
_chemical_name_systematic
;
Rubidium sodium tetrafluoroberyllate (1.5/.5/1)
;
_space_group_IT_number 164
_symmetry_cell_setting trigonal
_symmetry_Int_Tables_number 164
_symmetry_space_group_name_Hall '-P 3 2"'
_symmetry_space_group_name_H-M 'P -3 m 1'
_cell_angle_alpha 90
_cell_angle_beta 90
_cell_angle_gamma 120
_cell_formula_units_Z 1
_cell_length_a 5.805(2)
_cell_length_b 5.805
_cell_length_c 7.556
_cell_volume 220.5
_refine_ls_R_factor_all 0.09
_cod_depositor_comments
;

2023-04-18
Z value and formula fixed to values more according to usual
chemical conventions.                 miguel
;
_cod_original_formula_units_Z 2
_cod_original_formula_sum 'Be F4 Na.5 Rb1.5'
_cod_database_code 1008068

loop_
_symmetry_equiv_pos_as_xyz
x,y,z
-y,x-y,z
y-x,-x,z
-y,-x,z
x,x-y,z
y-x,y,z
-x,-y,-z
y,y-x,-z
x-y,x,-z
y,x,-z
-x,y-x,-z
x-y,-y,-z

loop_
_atom_site_label
_atom_site_type_symbol
_atom_site_symmetry_multiplicity
_atom_site_Wyckoff_symbol
_atom_site_fract_x
_atom_site_fract_y
_atom_site_fract_z
_atom_site_occupancy
_atom_site_attached_hydrogens
_atom_site_calc_flag
Na1 Na1+ 1 a 0. 0. 0. 1. 0 d
Rb1 Rb1+ 1 b 0. 0. 0.5 1. 0 d
Rb2 Rb1+ 2 d 0.3333 0.6667 0.145(1) 1. 0 d
Be1 Be2+ 2 d 0.3333 0.6667 0.743(9) 1. 0 d
F1 F1- 2 d 0.3333 0.6667 0.542(4) 1. 0 d
F2 F1- 6 i 0.188(2) -0.188 -0.173(4) 1. 0 d

loop_
_atom_type_symbol
_atom_type_oxidation_number
Na1+ 1.000
Rb1+ 1.000
Be2+ 2.000
F1- -1.000
